data_7120282
loop_
_publ_author_name
'Yang, Shu-Mei'
'Ganapuram, Madhusudhan Reddy'
'Wang, Tzu-Ping'
'Yeh, Yu-Sheng'
'Wang, Min'
'Lin, Wenwei'

_publ_section_title
;
 An Enantioselective Cascade for Simultaneous Generation of Five
 Quaternary Stereocenters from Fully Substituted Enones
;
_journal_name_full 'Chem. Commun.'
_journal_paper_doi 10.1039/C7CC03995F
_journal_year 2017
_chemical_absolute_configuration unk
_chemical_formula_moiety 'C30 H18 Br Cl F3 N O7'
_chemical_formula_sum 'C30 H18 Br Cl F3 N O7'
_chemical_formula_weight 676.81
_chemical_name_systematic
;
 ?
;
_space_group_IT_number 152
_symmetry_cell_setting trigonal
_symmetry_space_group_name_Hall 'P 31 2"'
_symmetry_space_group_name_H-M 'P 31 2 1'
_atom_sites_solution_hydrogens geom
_atom_sites_solution_primary direct
_atom_sites_solution_secondary difmap
_audit_creation_method SHELXL-97
_audit_update_record
;
2017-01-07 deposited with the CCDC.
2017-06-15 downloaded from the CCDC.
;
_cell_angle_alpha 90.00
_cell_angle_beta 90.00
_cell_angle_gamma 120.00
_cell_formula_units_Z 12
_cell_length_a 11.2302(2)
_cell_length_b 11.2302(2)
_cell_length_c 76.8595(16)
_cell_measurement_reflns_used 9755
_cell_measurement_temperature 296(2)
_cell_measurement_theta_max 66.74
_cell_measurement_theta_min 4.03
_cell_volume 8394.7(3)
_computing_molecular_graphics 'Ortep-3 for Windows (Farrugia, 1997)'
_computing_publication_material 'WinGX publication routines (Farrugia, 1999)'
_computing_structure_refinement 'SHELXL-97 (Sheldrick, 1997)'
_computing_structure_solution 'SIR92 (Giacovazzo et al, 1993)'
_diffrn_ambient_temperature 296(2)
_diffrn_measured_fraction_theta_full 0.995
_diffrn_measured_fraction_theta_max 0.996
_diffrn_measurement_device_type 'Bruker APEX2'
_diffrn_radiation_monochromator graphite
_diffrn_radiation_source 'fine-focus sealed tube'
_diffrn_radiation_type CuK\a
_diffrn_radiation_wavelength 1.54178
_diffrn_reflns_av_R_equivalents 0.0353
_diffrn_reflns_av_sigmaI/netI 0.0215
_diffrn_reflns_limit_h_max 13
_diffrn_reflns_limit_h_min -13
_diffrn_reflns_limit_k_max 13
_diffrn_reflns_limit_k_min -13
_diffrn_reflns_limit_l_max 90
_diffrn_reflns_limit_l_min -91
_diffrn_reflns_number 75593
_diffrn_reflns_theta_full 66.89
_diffrn_reflns_theta_max 66.89
_diffrn_reflns_theta_min 1.72
_exptl_absorpt_coefficient_mu 3.508
_exptl_absorpt_correction_T_max 0.3731
_exptl_absorpt_correction_T_min 0.2485
_exptl_absorpt_correction_type multi-scan
_exptl_crystal_colour colorless
_exptl_crystal_density_diffrn 1.607
_exptl_crystal_density_method 'not measured'
_exptl_crystal_description prism
_exptl_crystal_F_000 4080
_exptl_crystal_size_max 0.55
_exptl_crystal_size_mid 0.40
_exptl_crystal_size_min 0.35
_refine_diff_density_max 0.469
_refine_diff_density_min -0.538
_refine_diff_density_rms 0.057
_refine_ls_abs_structure_details 'Flack H D (1983), Acta Cryst. A39, 876-881'
_refine_ls_abs_structure_Flack 0.037(13)
_refine_ls_extinction_method none
_refine_ls_goodness_of_fit_ref 1.081
_refine_ls_hydrogen_treatment constr
_refine_ls_matrix_type full
_refine_ls_number_parameters 779
_refine_ls_number_reflns 9949
_refine_ls_number_restraints 0
_refine_ls_restrained_S_all 1.081
_refine_ls_R_factor_all 0.0413
_refine_ls_R_factor_gt 0.0411
_refine_ls_shift/su_max 0.006
_refine_ls_shift/su_mean 0.001
_refine_ls_structure_factor_coef Fsqd
_refine_ls_weighting_details 'calc w=1/[\s^2^(Fo^2^)+(0.0509P)^2^+5.8946P] where P=(Fo^2^+2Fc^2^)/3'
_refine_ls_weighting_scheme calc
_refine_ls_wR_factor_gt 0.1065
_refine_ls_wR_factor_ref 0.1066
_reflns_number_gt 9878
_reflns_number_total 9949
_reflns_threshold_expression >2sigma(I)
_cod_data_source_file c7cc03995f2.cif
_cod_data_source_block cu_ntnu_a
_cod_database_code 7120282

loop_
_symmetry_equiv_pos_as_xyz
'x, y, z'
'-y, x-y, z+1/3'
'-x+y, -x, z+2/3'
'y, x, -z'
'x-y, -y, -z+2/3'
'-x, -x+y, -z+1/3'

loop_
_atom_site_label
_atom_site_type_symbol
_atom_site_fract_x
_atom_site_fract_y
_atom_site_fract_z
_atom_site_U_iso_or_equiv
_atom_site_adp_type
_atom_site_occupancy
_atom_site_symmetry_multiplicity
_atom_site_calc_flag
_atom_site_refinement_flags
_atom_site_disorder_assembly
_atom_site_disorder_group
C1 C 0.7751(3) 0.6148(3) 0.77137(5) 0.0475(7) Uani 1 1 d . . .
C2 C 0.6660(4) 0.5834(4) 0.76068(4) 0.0514(8) Uani 1 1 d . . .
H2 H 0.6808 0.6135 0.7492 0.062 Uiso 1 1 calc R . .
C3 C 0.5338(3) 0.5068(4) 0.76703(4) 0.0436(7) Uani 1 1 d . . .
H3 H 0.4598 0.4842 0.7597 0.052 Uiso 1 1 calc R . .
C4 C 0.5092(3) 0.4624(3) 0.78433(4) 0.0367(6) Uani 1 1 d . . .
C5 C 0.6226(3) 0.4949(3) 0.79463(4) 0.0429(7) Uani 1 1 d . . .
H5 H 0.6093 0.4645 0.8061 0.052 Uiso 1 1 calc R . .
C6 C 0.7544(4) 0.5711(4) 0.78833(4) 0.0488(8) Uani 1 1 d . . .
H6 H 0.8291 0.5929 0.7955 0.059 Uiso 1 1 calc R . .
C7 C 0.3631(3) 0.3601(3) 0.79022(3) 0.0348(6) Uani 1 1 d . . .
C8 C 0.3185(3) 0.3591(3) 0.80975(4) 0.0394(6) Uani 1 1 d . . .
C9 C 0.3888(5) 0.4870(4) 0.82149(4) 0.0571(10) Uani 1 1 d . . .
C10 C 0.1322(3) 0.3297(3) 0.79313(4) 0.0448(7) Uani 1 1 d . . .
C11 C 0.2416(3) 0.3531(3) 0.77946(4) 0.0393(6) Uani 1 1 d . . .
C12 C 0.2587(3) 0.4763(4) 0.76916(4) 0.0463(8) Uani 1 1 d . . .
C13 C 0.3037(6) 0.7044(5) 0.77181(7) 0.0775(13) Uani 1 1 d . . .
H13A H 0.2239 0.6777 0.7645 0.093 Uiso 1 1 calc R . .
H13B H 0.3856 0.7536 0.7647 0.093 Uiso 1 1 calc R . .
C14 C 0.3060(7) 0.7925(6) 0.78616(8) 0.0965(17) Uani 1 1 d . . .
H14A H 0.3080 0.8726 0.7815 0.145 Uiso 1 1 calc R . .
H14B H 0.3864 0.8198 0.7932 0.145 Uiso 1 1 calc R . .
H14C H 0.2253 0.7423 0.7932 0.145 Uiso 1 1 calc R . .
C15 C 0.2030(3) 0.1277(3) 0.77780(4) 0.0419(7) Uani 1 1 d . . .
H15 H 0.2141 0.0673 0.7696 0.050 Uiso 1 1 calc R . .
C16 C 0.0797(3) 0.0411(3) 0.78922(4) 0.0427(7) Uani 1 1 d . . .
C17 C -0.0540(4) 0.0015(3) 0.78398(5) 0.0507(8) Uani 1 1 d . . .
H17 H -0.0685 0.0336 0.7735 0.061 Uiso 1 1 calc R . .
C18 C -0.1651(4) -0.0847(4) 0.79423(5) 0.0541(9) Uani 1 1 d . . .
C19 C -0.1471(4) -0.1346(4) 0.80989(5) 0.0583(9) Uani 1 1 d . . .
H19 H -0.2225 -0.1931 0.8167 0.070 Uiso 1 1 calc R . .
C20 C -0.0148(4) -0.0959(4) 0.81528(5) 0.0524(8) Uani 1 1 d . . .
H20 H -0.0006 -0.1286 0.8257 0.063 Uiso 1 1 calc R . .
C21 C 0.0966(3) -0.0079(3) 0.80499(4) 0.0427(7) Uani 1 1 d . . .
C22 C 0.3331(3) 0.1581(3) 0.80711(3) 0.0352(6) Uani 1 1 d . . .
C23 C 0.4670(3) 0.1629(3) 0.80985(4) 0.0390(6) Uani 1 1 d . . .
C24 C 0.5233(4) 0.1538(3) 0.82549(4) 0.0463(7) Uani 1 1 d . . .
H24 H 0.4770 0.1418 0.8360 0.056 Uiso 1 1 calc R . .
C25 C 0.6501(4) 0.1632(4) 0.82497(5) 0.0568(9) Uani 1 1 d . . .
H25 H 0.6899 0.1568 0.8353 0.068 Uiso 1 1 calc R . .
C26 C 0.7203(4) 0.1819(4) 0.80937(6) 0.0614(10) Uani 1 1 d . . .
H26 H 0.8058 0.1874 0.8094 0.074 Uiso 1 1 calc R . .
C27 C 0.6653(4) 0.1924(4) 0.79396(5) 0.0565(9) Uani 1 1 d . . .
H27 H 0.7124 0.2056 0.7835 0.068 Uiso 1 1 calc R . .
C28 C 0.5359(3) 0.1827(3) 0.79435(4) 0.0426(7) Uani 1 1 d . . .
C29 C 0.4573(3) 0.1982(3) 0.78013(4) 0.0419(7) Uani 1 1 d . . .
C30 C 0.3359(3) 0.2075(3) 0.78838(3) 0.0352(6) Uani 1 1 d . . .
C31 C 0.7082(4) 1.2043(5) 0.73551(5) 0.0701(13) Uani 1 1 d . . .
C32 C 0.6623(4) 1.0755(5) 0.74133(5) 0.0677(12) Uani 1 1 d . A .
H32 H 0.6981 1.0611 0.7515 0.081 Uiso 1 1 calc R . .
C33 C 0.5620(4) 0.9648(4) 0.73216(4) 0.0531(8) Uani 1 1 d . . .
H33 H 0.5280 0.8764 0.7365 0.064 Uiso 1 1 calc R A .
C34 C 0.5105(3) 0.9833(3) 0.71641(4) 0.0417(7) Uani 1 1 d . A .
C35 C 0.5556(4) 1.1160(4) 0.71148(4) 0.0535(8) Uani 1 1 d . . .
H35 H 0.5189 1.1320 0.7015 0.064 Uiso 1 1 calc R A .
C36 C 0.6541(5) 1.2274(5) 0.72076(5) 0.0712(12) Uani 1 1 d . A .
H36 H 0.6832 1.3166 0.7170 0.085 Uiso 1 1 calc R . .
C37 C 0.3944(3) 0.8567(3) 0.70759(3) 0.0347(6) Uani 1 1 d . . .
C38 C 0.3690(3) 0.8551(3) 0.68714(3) 0.0352(6) Uani 1 1 d . A .
C39 C 0.4783(4) 0.9527(4) 0.67437(4) 0.0556(9) Uani 1 1 d . . .
C40 C 0.3496(3) 0.6428(3) 0.69325(4) 0.0431(7) Uani 1 1 d . . .
C41 C 0.3920(3) 0.7182(3) 0.71092(4) 0.0397(6) Uani 1 1 d . A .
C42 C 0.5224(4) 0.7162(4) 0.71589(5) 0.0527(8) Uani 1 1 d . . .
C43 C 0.7498(5) 0.7859(8) 0.70640(8) 0.1001(19) Uani 1 1 d . . .
H43A H 0.8012 0.8139 0.6956 0.120 Uiso 1 1 calc R A .
H43B H 0.7304 0.6936 0.7091 0.120 Uiso 1 1 calc R . .
C44 C 0.8357(6) 0.8838(9) 0.72093(11) 0.136(3) Uani 1 1 d . A .
H44A H 0.9206 0.8834 0.7220 0.204 Uiso 1 1 calc R . .
H44B H 0.7857 0.8545 0.7317 0.204 Uiso 1 1 calc R . .
H44C H 0.8547 0.9751 0.7182 0.204 Uiso 1 1 calc R . .
C45 C 0.1752(3) 0.6726(3) 0.72070(4) 0.0374(6) Uani 1 1 d . . .
H45 H 0.1277 0.6645 0.7317 0.045 Uiso 1 1 calc R A .
C46 C 0.0703(3) 0.5785(3) 0.70734(4) 0.0380(6) Uani 1 1 d . A .
C47 C 0.0333(3) 0.4410(3) 0.70594(5) 0.0477(7) Uani 1 1 d . . .
H47 H 0.0752 0.4051 0.7130 0.057 Uiso 1 1 calc R A .
C48 C -0.0651(4) 0.3586(4) 0.69419(5) 0.0568(9) Uani 1 1 d . A .
C49 C -0.1308(4) 0.4069(4) 0.68364(5) 0.0568(9) Uani 1 1 d . . .
H49 H -0.1984 0.3487 0.6759 0.068 Uiso 1 1 calc R A .
C50 C -0.0940(3) 0.5441(4) 0.68487(5) 0.0503(8) Uani 1 1 d . A .
H50 H -0.1371 0.5792 0.6779 0.060 Uiso 1 1 calc R . .
C51 C 0.0070(3) 0.6283(3) 0.69646(4) 0.0419(7) Uani 1 1 d . . .
C52 C 0.1814(3) 0.8595(3) 0.69992(4) 0.0360(6) Uani 1 1 d . . .
C53 C 0.2014(3) 0.9987(3) 0.70422(4) 0.0409(6) Uani 1 1 d . A .
C54 C 0.1852(4) 1.0878(4) 0.69348(5) 0.0557(9) Uani 1 1 d . . .
H54 H 0.1519 1.0620 0.6822 0.067 Uiso 1 1 calc R A .
C55 C 0.2193(5) 1.2161(4) 0.69976(6) 0.0730(12) Uani 1 1 d . A .
H55 H 0.2116 1.2787 0.6926 0.088 Uiso 1 1 calc R . .
C56 C 0.2654(5) 1.2520(5) 0.71683(7) 0.0755(12) Uani 1 1 d . . .
H56 H 0.2865 1.3383 0.7209 0.091 Uiso 1 1 calc R A .
C57 C 0.2809(4) 1.1639(4) 0.72784(5) 0.0636(10) Uani 1 1 d . A .
H57 H 0.3121 1.1892 0.7392 0.076 Uiso 1 1 calc R . .
C58 C 0.2477(4) 1.0348(4) 0.72126(4) 0.0462(7) Uani 1 1 d . . .
C59 C 0.2579(3) 0.9226(3) 0.72947(4) 0.0407(7) Uani 1 1 d . A .
C60 C 0.2491(3) 0.8242(3) 0.71484(3) 0.0347(6) Uani 1 1 d . A .
N1 N 0.1971(3) 0.2362(3) 0.76805(3) 0.0481(7) Uani 1 1 d . . .
N2 N 0.2868(3) 0.6457(4) 0.72387(4) 0.0568(8) Uani 1 1 d . A .
O1 O 0.3231(2) 0.2546(2) 0.81860(2) 0.0418(5) Uani 1 1 d . . .
O2 O 0.1791(2) 0.3289(3) 0.80935(3) 0.0487(5) Uani 1 1 d . . .
O3 O 0.0205(3) 0.3115(3) 0.79043(4) 0.0627(7) Uani 1 1 d . . .
O4 O 0.2312(3) 0.4707(3) 0.75396(3) 0.0624(7) Uani 1 1 d . . .
O5 O 0.2981(3) 0.5828(3) 0.77950(3) 0.0576(6) Uani 1 1 d . . .
O6 O 0.2258(2) 0.0252(2) 0.81094(3) 0.0443(5) Uani 1 1 d . . .
O7 O 0.4773(3) 0.2005(3) 0.76468(3) 0.0570(6) Uani 1 1 d . . .
O8 O 0.2545(2) 0.8674(2) 0.68420(2) 0.0427(5) Uani 1 1 d . A .
O9 O 0.3392(2) 0.7225(2) 0.68103(3) 0.0455(5) Uani 1 1 d . A .
O10 O 0.3270(3) 0.5296(3) 0.69017(4) 0.0615(7) Uani 1 1 d . A .
O11 O 0.5287(3) 0.6521(3) 0.72781(4) 0.0699(8) Uani 1 1 d . A .
O12 O 0.6213(3) 0.7864(4) 0.70432(4) 0.0723(8) Uani 1 1 d . A .
O13 O 0.2637(3) 0.9029(3) 0.74477(3) 0.0540(6) Uani 1 1 d . . .
O14 O 0.0411(2) 0.7659(2) 0.69715(3) 0.0445(5) Uani 1 1 d . A .
Cl1 Cl -0.32958(10) -0.13389(12) 0.787280(18) 0.0807(3) Uani 1 1 d . . .
Cl2 Cl -0.10783(13) 0.18799(11) 0.69225(2) 0.0938(4) Uani 1 1 d . . .
Br1 Br 0.95705(4) 0.71934(5) 0.762503(6) 0.06719(13) Uani 1 1 d . . .
Br2 Br 0.8390(5) 1.3699(4) 0.74707(6) 0.0963(12) Uani 0.50(2) 1 d P A 1
Br2' Br 0.8564(7) 1.3377(13) 0.74861(6) 0.130(2) Uani 0.50(2) 1 d P A 2
F1 F 0.5079(3) 0.5109(3) 0.82772(3) 0.0920(9) Uani 1 1 d . . .
F2 F 0.3117(4) 0.4696(3) 0.83531(3) 0.0918(7) Uani 1 1 d . . .
F3 F 0.4080(4) 0.5966(3) 0.81307(3) 0.0918(7) Uani 1 1 d . . .
F4 F 0.4961(4) 1.0773(2) 0.67447(3) 0.0929(10) Uani 1 1 d . A .
F5 F 0.4407(3) 0.9058(3) 0.65814(2) 0.0725(7) Uani 1 1 d . A .
F6 F 0.5978(2) 0.9611(4) 0.67728(3) 0.0965(10) Uani 1 1 d . A .
H1' H 0.1389 0.2226 0.7587 0.116 Uiso 1 1 d R . .
H2' H 0.3004 0.6002 0.7308 0.116 Uiso 1 1 d R . .

loop_
_atom_site_aniso_label
_atom_site_aniso_U_11
_atom_site_aniso_U_22
_atom_site_aniso_U_33
_atom_site_aniso_U_23
_atom_site_aniso_U_13
_atom_site_aniso_U_12
C1 0.0334(15) 0.0404(17) 0.0599(19) 0.0019(15) 0.0101(14) 0.0119(14)
C2 0.0448(18) 0.062(2) 0.0437(16) 0.0148(16) 0.0101(14) 0.0238(17)
C3 0.0355(15) 0.058(2) 0.0370(14) 0.0071(14) 0.0018(12) 0.0227(15)
C4 0.0387(15) 0.0345(14) 0.0326(13) 0.0059(11) 0.0061(11) 0.0150(12)
C5 0.0497(18) 0.0384(16) 0.0359(14) 0.0022(12) -0.0019(13) 0.0184(14)
C6 0.0439(18) 0.0486(19) 0.0516(18) -0.0047(15) -0.0059(14) 0.0215(15)
C7 0.0400(16) 0.0341(15) 0.0289(12) 0.0023(10) 0.0041(11) 0.0173(13)
C8 0.0460(17) 0.0407(16) 0.0328(13) 0.0048(12) 0.0072(12) 0.0226(13)
C9 0.083(3) 0.0434(18) 0.0378(16) 0.0003(14) 0.0192(17) 0.0258(19)
C10 0.0457(18) 0.0429(17) 0.0476(16) 0.0126(14) 0.0107(14) 0.0235(15)
C11 0.0396(15) 0.0433(17) 0.0360(14) 0.0084(12) 0.0056(12) 0.0216(14)
C12 0.0383(17) 0.051(2) 0.0524(18) 0.0166(15) 0.0104(14) 0.0248(16)
C13 0.091(3) 0.055(2) 0.096(3) 0.025(2) 0.001(3) 0.044(2)
C14 0.110(4) 0.074(3) 0.120(4) -0.010(3) -0.029(4) 0.057(3)
C15 0.0418(17) 0.0373(16) 0.0408(15) -0.0003(12) -0.0022(13) 0.0155(14)
C16 0.0410(17) 0.0340(15) 0.0453(16) -0.0046(13) -0.0031(13) 0.0129(13)
C17 0.0439(18) 0.0374(17) 0.063(2) 0.0002(15) -0.0067(16) 0.0144(15)
C18 0.0423(19) 0.0394(18) 0.075(2) -0.0054(16) -0.0059(16) 0.0164(15)
C19 0.0451(19) 0.0402(18) 0.076(2) 0.0034(17) 0.0089(17) 0.0110(16)
C20 0.050(2) 0.0408(18) 0.0544(18) 0.0078(15) 0.0034(16) 0.0136(16)
C21 0.0381(16) 0.0311(15) 0.0509(17) 0.0001(13) -0.0024(13) 0.0114(13)
C22 0.0391(16) 0.0296(13) 0.0323(13) 0.0010(11) 0.0007(11) 0.0138(12)
C23 0.0375(15) 0.0277(14) 0.0449(15) 0.0033(12) 0.0030(12) 0.0111(12)
C24 0.0430(18) 0.0399(17) 0.0499(17) 0.0061(14) -0.0061(14) 0.0162(14)
C25 0.048(2) 0.050(2) 0.068(2) 0.0086(17) -0.0110(17) 0.0206(17)
C26 0.044(2) 0.058(2) 0.083(3) 0.005(2) -0.0053(18) 0.0265(18)
C27 0.046(2) 0.057(2) 0.067(2) 0.0024(17) 0.0084(16) 0.0256(17)
C28 0.0439(17) 0.0359(16) 0.0489(16) -0.0010(13) 0.0021(13) 0.0208(14)
C29 0.0451(17) 0.0366(16) 0.0409(15) -0.0026(12) 0.0041(13) 0.0180(14)
C30 0.0409(16) 0.0343(14) 0.0295(12) 0.0009(11) 0.0024(11) 0.0182(13)
C31 0.048(2) 0.076(3) 0.050(2) -0.027(2) 0.0048(17) 0.004(2)
C32 0.055(2) 0.095(3) 0.0462(19) -0.020(2) -0.0127(16) 0.032(2)
C33 0.0469(19) 0.064(2) 0.0426(16) -0.0023(15) -0.0076(14) 0.0236(17)
C34 0.0342(15) 0.0494(18) 0.0363(14) -0.0005(13) 0.0047(12) 0.0170(14)
C35 0.061(2) 0.0485(19) 0.0452(17) -0.0013(15) 0.0038(16) 0.0228(17)
C36 0.076(3) 0.051(2) 0.062(2) -0.0074(18) 0.012(2) 0.012(2)
C37 0.0354(15) 0.0428(16) 0.0265(12) 0.0054(11) 0.0044(10) 0.0201(13)
C38 0.0389(15) 0.0332(14) 0.0265(12) 0.0015(11) 0.0013(11) 0.0128(13)
C39 0.054(2) 0.059(2) 0.0336(15) -0.0003(14) 0.0025(14) 0.0126(17)
C40 0.0408(17) 0.0432(18) 0.0458(16) 0.0045(13) 0.0078(13) 0.0214(14)
C41 0.0372(15) 0.0470(17) 0.0395(14) 0.0101(13) 0.0060(12) 0.0243(14)
C42 0.0448(19) 0.061(2) 0.060(2) 0.0099(17) 0.0024(16) 0.0317(18)
C43 0.057(3) 0.139(5) 0.125(4) 0.026(4) 0.028(3) 0.064(3)
C44 0.056(3) 0.148(7) 0.200(8) 0.064(6) 0.016(4) 0.048(4)
C45 0.0347(15) 0.0451(17) 0.0330(13) 0.0132(12) 0.0043(11) 0.0203(14)
C46 0.0314(14) 0.0386(16) 0.0408(14) 0.0115(12) 0.0070(12) 0.0151(13)
C47 0.0350(16) 0.0425(18) 0.0602(19) 0.0125(15) 0.0060(14) 0.0153(14)
C48 0.045(2) 0.0358(17) 0.080(2) 0.0045(16) 0.0067(18) 0.0129(15)
C49 0.0423(18) 0.0458(19) 0.066(2) -0.0024(16) -0.0087(16) 0.0096(16)
C50 0.0405(18) 0.0492(19) 0.0532(18) 0.0074(15) -0.0070(14) 0.0165(15)
C51 0.0353(15) 0.0392(16) 0.0457(15) 0.0080(13) 0.0004(13) 0.0144(13)
C52 0.0347(15) 0.0373(15) 0.0340(13) 0.0046(11) -0.0013(11) 0.0164(13)
C53 0.0360(15) 0.0402(16) 0.0462(15) 0.0038(13) 0.0025(12) 0.0190(13)
C54 0.059(2) 0.0446(19) 0.068(2) 0.0069(16) -0.0067(18) 0.0290(17)
C55 0.086(3) 0.049(2) 0.089(3) 0.006(2) -0.006(2) 0.038(2)
C56 0.087(3) 0.052(2) 0.097(3) -0.019(2) -0.007(3) 0.042(2)
C57 0.072(3) 0.061(2) 0.061(2) -0.0207(19) -0.0026(19) 0.036(2)
C58 0.0455(18) 0.0560(19) 0.0425(15) -0.0027(14) 0.0035(14) 0.0295(16)
C59 0.0367(16) 0.0510(18) 0.0351(15) -0.0008(13) 0.0070(12) 0.0224(14)
C60 0.0369(15) 0.0415(16) 0.0283(12) 0.0044(11) 0.0015(11) 0.0215(13)
N1 0.0567(17) 0.0487(16) 0.0364(13) 0.0031(11) -0.0051(12) 0.0243(14)
N2 0.0445(16) 0.084(2) 0.0531(15) 0.0397(16) 0.0162(13) 0.0401(16)
O1 0.0571(13) 0.0430(11) 0.0305(9) 0.0052(8) 0.0080(9) 0.0290(11)
O2 0.0501(13) 0.0635(15) 0.0397(11) 0.0102(10) 0.0158(10) 0.0338(12)
O3 0.0460(15) 0.0799(19) 0.0648(15) 0.0194(14) 0.0135(12) 0.0333(14)
O4 0.0653(17) 0.0743(18) 0.0490(13) 0.0266(13) 0.0039(12) 0.0358(14)
O5 0.0677(17) 0.0507(15) 0.0625(14) 0.0195(12) 0.0064(12) 0.0356(13)
O6 0.0421(12) 0.0342(11) 0.0477(11) 0.0106(9) -0.0006(9) 0.0123(9)
O7 0.0635(16) 0.0762(18) 0.0384(11) -0.0101(11) 0.0046(11) 0.0402(14)
O8 0.0528(12) 0.0544(13) 0.0299(9) 0.0058(9) 0.0005(9) 0.0336(11)
O9 0.0582(14) 0.0424(12) 0.0391(10) -0.0036(9) -0.0041(10) 0.0275(11)
O10 0.0719(18) 0.0408(13) 0.0742(17) 0.0019(12) 0.0115(14) 0.0300(13)
O11 0.0554(16) 0.083(2) 0.0832(18) 0.0237(16) -0.0077(14) 0.0436(15)
O12 0.0527(16) 0.103(2) 0.0780(18) 0.0255(16) 0.0224(14) 0.0515(17)
O13 0.0582(14) 0.0684(16) 0.0331(11) 0.0020(10) 0.0039(10) 0.0300(13)
O14 0.0385(11) 0.0414(12) 0.0512(12) 0.0064(9) -0.0070(9) 0.0182(10)
Cl1 0.0411(5) 0.0647(6) 0.1244(9) 0.0014(6) -0.0131(5) 0.0175(5)
Cl2 0.0701(7) 0.0413(5) 0.1624(13) -0.0113(7) -0.0186(7) 0.0222(5)
Br1 0.03701(19) 0.0638(3) 0.0836(3) -0.0025(2) 0.01427(18) 0.01234(18)
Br2 0.0716(12) 0.0771(15) 0.0811(18) -0.0411(10) 0.0203(15) -0.0072(8)
Br2' 0.0893(16) 0.134(4) 0.0614(10) -0.0351(16) -0.0167(12) -0.0229(18)
F1 0.0732(17) 0.110(2) 0.0706(15) -0.0469(16) -0.0120(13) 0.0287(16)
F2 0.143(2) 0.0627(11) 0.0597(9) -0.0088(8) 0.0159(11) 0.0435(12)
F3 0.143(2) 0.0627(11) 0.0597(9) -0.0088(8) 0.0159(11) 0.0435(12)
F4 0.136(3) 0.0421(12) 0.0554(12) 0.0176(10) 0.0190(14) 0.0109(15)
F5 0.0755(15) 0.0816(16) 0.0266(8) 0.0016(9) 0.0093(9) 0.0140(13)
F6 0.0444(13) 0.150(3) 0.0567(13) 0.0113(15) 0.0127(10) 0.0197(16)

loop_
_atom_type_symbol
_atom_type_description
_atom_type_scat_dispersion_real
_atom_type_scat_dispersion_imag
_atom_type_scat_source
C C 0.0181 0.0091 'International Tables Vol C Tables 4.2.6.8 and 6.1.1.4'
H H 0.0000 0.0000 'International Tables Vol C Tables 4.2.6.8 and 6.1.1.4'
N N 0.0311 0.0180 'International Tables Vol C Tables 4.2.6.8 and 6.1.1.4'
O O 0.0492 0.0322 'International Tables Vol C Tables 4.2.6.8 and 6.1.1.4'
Cl Cl 0.3639 0.7018 'International Tables Vol C Tables 4.2.6.8 and 6.1.1.4'
Br Br -0.6763 1.2805 'International Tables Vol C Tables 4.2.6.8 and 6.1.1.4'
F F 0.0727 0.0534 'International Tables Vol C Tables 4.2.6.8 and 6.1.1.4'

loop_
_geom_angle_atom_site_label_1
_geom_angle_atom_site_label_2
_geom_angle_atom_site_label_3
_geom_angle
C2 C1 C6 120.7(3)
C2 C1 Br1 119.4(3)
C6 C1 Br1 119.9(3)
C1 C2 C3 119.6(3)
C1 C2 H2 120.2
C3 C2 H2 120.2
C2 C3 C4 121.2(3)
C2 C3 H3 119.4
C4 C3 H3 119.4
C5 C4 C3 117.2(3)
C5 C4 C7 122.0(3)
C3 C4 C7 119.8(3)
C6 C5 C4 121.7(3)
C6 C5 H5 119.2
C4 C5 H5 119.2
C1 C6 C5 119.6(3)
C1 C6 H6 120.2
C5 C6 H6 120.2
C4 C7 C11 117.6(2)
C4 C7 C8 120.3(2)
C11 C7 C8 103.7(2)
C4 C7 C30 109.8(2)
C11 C7 C30 101.9(2)
C8 C7 C30 100.8(2)
O1 C8 O2 108.1(3)
O1 C8 C9 106.6(3)
O2 C8 C9 103.0(3)
O1 C8 C7 109.1(2)
O2 C8 C7 106.7(2)
C9 C8 C7 122.5(3)
F3 C9 F1 108.4(4)
F3 C9 F2 108.9(3)
F1 C9 F2 105.2(3)
F3 C9 C8 110.7(3)
F1 C9 C8 113.5(3)
F2 C9 C8 110.0(3)
O3 C10 O2 122.8(3)
O3 C10 C11 126.7(3)
O2 C10 C11 110.5(3)
N1 C11 C12 109.9(3)
N1 C11 C10 112.1(3)
C12 C11 C10 103.8(2)
N1 C11 C7 105.3(2)
C12 C11 C7 121.3(3)
C10 C11 C7 104.5(2)
O4 C12 O5 126.5(3)
O4 C12 C11 123.1(3)
O5 C12 C11 110.2(3)
O5 C13 C14 107.6(4)
O5 C13 H13A 110.2
C14 C13 H13A 110.2
O5 C13 H13B 110.2
C14 C13 H13B 110.2
H13A C13 H13B 108.5
C13 C14 H14A 109.5
C13 C14 H14B 109.5
H14A C14 H14B 109.5
C13 C14 H14C 109.5
H14A C14 H14C 109.5
H14B C14 H14C 109.5
N1 C15 C16 115.2(3)
N1 C15 C30 102.8(2)
C16 C15 C30 112.3(2)
N1 C15 H15 108.8
C16 C15 H15 108.8
C30 C15 H15 108.8
C21 C16 C17 117.8(3)
C21 C16 C15 120.1(3)
C17 C16 C15 122.1(3)
C18 C17 C16 120.7(3)
C18 C17 H17 119.7
C16 C17 H17 119.7
C17 C18 C19 121.1(3)
C17 C18 Cl1 119.6(3)
C19 C18 Cl1 119.3(3)
C18 C19 C20 118.9(3)
C18 C19 H19 120.5
C20 C19 H19 120.5
C19 C20 C21 119.7(3)
C19 C20 H20 120.1
C21 C20 H20 120.1
C16 C21 O6 121.2(3)
C16 C21 C20 121.9(3)
O6 C21 C20 116.9(3)
O6 C22 O1 108.8(2)
O6 C22 C23 108.8(2)
O1 C22 C23 110.0(2)
O6 C22 C30 115.6(2)
O1 C22 C30 107.3(2)
C23 C22 C30 106.3(2)
C28 C23 C24 121.5(3)
C28 C23 C22 111.0(3)
C24 C23 C22 127.5(3)
C25 C24 C23 117.5(3)
C25 C24 H24 121.2
C23 C24 H24 121.2
C24 C25 C26 121.6(3)
C24 C25 H25 119.2
C26 C25 H25 119.2
C27 C26 C25 120.8(4)
C27 C26 H26 119.6
C25 C26 H26 119.6
C26 C27 C28 118.0(4)
C26 C27 H27 121.0
C28 C27 H27 121.0
C23 C28 C27 120.5(3)
C23 C28 C29 109.9(3)
C27 C28 C29 129.5(3)
O7 C29 C28 128.2(3)
O7 C29 C30 124.1(3)
C28 C29 C30 107.7(2)
C15 C30 C22 116.5(3)
C15 C30 C29 112.0(2)
C22 C30 C29 102.6(2)
C15 C30 C7 106.5(2)
C22 C30 C7 105.3(2)
C29 C30 C7 114.0(2)
C32 C31 C36 120.7(4)
C32 C31 Br2' 112.8(6)
C36 C31 Br2' 126.3(6)
C32 C31 Br2 125.7(4)
C36 C31 Br2 113.4(4)
Br2' C31 Br2 15.2(5)
C31 C32 C33 119.9(4)
C31 C32 H32 120.1
C33 C32 H32 120.1
C32 C33 C34 121.2(4)
C32 C33 H33 119.4
C34 C33 H33 119.4
C35 C34 C33 116.5(3)
C35 C34 C37 124.9(3)
C33 C34 C37 118.0(3)
C34 C35 C36 122.4(4)
C34 C35 H35 118.8
C36 C35 H35 118.8
C31 C36 C35 119.0(4)
C31 C36 H36 120.5
C35 C36 H36 120.5
C34 C37 C41 115.9(3)
C34 C37 C60 111.1(2)
C41 C37 C60 102.1(2)
C34 C37 C38 120.8(2)
C41 C37 C38 103.7(2)
C60 C37 C38 100.7(2)
O8 C38 O9 107.8(2)
O8 C38 C39 106.1(3)
O9 C38 C39 102.8(2)
O8 C38 C37 109.3(2)
O9 C38 C37 106.4(2)
C39 C38 C37 123.4(3)
F4 C39 F6 108.4(4)
F4 C39 F5 106.0(3)
F6 C39 F5 107.2(3)
F4 C39 C38 113.7(3)
F6 C39 C38 111.5(3)
F5 C39 C38 109.6(3)
O10 C40 O9 122.0(3)
O10 C40 C41 127.2(3)
O9 C40 C41 110.8(3)
N2 C41 C42 109.9(3)
N2 C41 C40 110.8(3)
C42 C41 C40 104.3(3)
N2 C41 C37 106.0(3)
C42 C41 C37 121.1(3)
C40 C41 C37 104.4(2)
O11 C42 O12 126.2(4)
O11 C42 C41 123.4(3)
O12 C42 C41 110.3(3)
O12 C43 C44 110.4(5)
O12 C43 H43A 109.6
C44 C43 H43A 109.6
O12 C43 H43B 109.6
C44 C43 H43B 109.6
H43A C43 H43B 108.1
C43 C44 H44A 109.5
C43 C44 H44B 109.5
H44A C44 H44B 109.5
C43 C44 H44C 109.5
H44A C44 H44C 109.5
H44B C44 H44C 109.5
N2 C45 C46 114.7(3)
N2 C45 C60 103.6(3)
C46 C45 C60 111.9(2)
N2 C45 H45 108.8
C46 C45 H45 108.8
C60 C45 H45 108.8
C51 C46 C47 118.3(3)
C51 C46 C45 120.2(3)
C47 C46 C45 121.5(3)
C48 C47 C46 119.7(3)
C48 C47 H47 120.2
C46 C47 H47 120.2
C47 C48 C49 122.2(3)
C47 C48 Cl2 119.2(3)
C49 C48 Cl2 118.6(3)
C48 C49 C50 118.5(3)
C48 C49 H49 120.7
C50 C49 H49 120.7
C51 C50 C49 119.5(3)
C51 C50 H50 120.2
C49 C50 H50 120.2
C50 C51 C46 121.7(3)
C50 C51 O14 117.4(3)
C46 C51 O14 120.9(3)
O14 C52 O8 108.1(2)
O14 C52 C53 109.8(3)
O8 C52 C53 109.7(2)
O14 C52 C60 115.8(2)
O8 C52 C60 107.7(2)
C53 C52 C60 105.6(2)
C54 C53 C58 121.2(3)
C54 C53 C52 128.3(3)
C58 C53 C52 110.5(3)
C53 C54 C55 118.8(4)
C53 C54 H54 120.6
C55 C54 H54 120.6
C54 C55 C56 120.0(4)
C54 C55 H55 120.0
C56 C55 H55 120.0
C57 C56 C55 122.2(4)
C57 C56 H56 118.9
C55 C56 H56 118.9
C56 C57 C58 117.3(4)
C56 C57 H57 121.4
C58 C57 H57 121.4
C53 C58 C57 120.6(3)
C53 C58 C59 109.5(3)
C57 C58 C59 129.9(3)
O13 C59 C58 127.9(3)
O13 C59 C60 124.7(3)
C58 C59 C60 107.3(2)
C52 C60 C45 116.2(2)
C52 C60 C59 102.8(2)
C45 C60 C59 112.6(2)
C52 C60 C37 105.3(2)
C45 C60 C37 106.3(2)
C59 C60 C37 113.7(2)
C11 N1 C15 107.9(2)
C11 N1 H1' 120.9
C15 N1 H1' 125.5
C41 N2 C45 108.4(2)
C41 N2 H2' 116.9
C45 N2 H2' 134.7
C8 O1 C22 112.7(2)
C10 O2 C8 113.7(2)
C12 O5 C13 116.3(3)
C21 O6 C22 116.3(2)
C38 O8 C52 112.8(2)
C40 O9 C38 114.3(2)
C42 O12 C43 117.3(4)
C51 O14 C52 114.7(2)

loop_
_geom_bond_atom_site_label_1
_geom_bond_atom_site_label_2
_geom_bond_distance
C1 C2 1.366(5)
C1 C6 1.371(5)
C1 Br1 1.903(3)
C2 C3 1.381(5)
C2 H2 0.9300
C3 C4 1.399(4)
C3 H3 0.9300
C4 C5 1.384(5)
C4 C7 1.527(4)
C5 C6 1.376(5)
C5 H5 0.9300
C6 H6 0.9300
C7 C11 1.563(4)
C7 C8 1.581(4)
C7 C30 1.589(4)
C8 O1 1.379(4)
C8 O2 1.427(4)
C8 C9 1.538(5)
C9 F3 1.310(5)
C9 F1 1.315(5)
C9 F2 1.322(4)
C10 O3 1.184(4)
C10 O2 1.356(4)
C10 C11 1.536(4)
C11 N1 1.444(4)
C11 C12 1.521(4)
C12 O4 1.202(4)
C12 O5 1.316(5)
C13 O5 1.460(4)
C13 C14 1.473(8)
C13 H13A 0.9700
C13 H13B 0.9700
C14 H14A 0.9600
C14 H14B 0.9600
C14 H14C 0.9600
C15 N1 1.459(4)
C15 C16 1.512(4)
C15 C30 1.535(4)
C15 H15 0.9800
C16 C21 1.383(5)
C16 C17 1.396(5)
C17 C18 1.380(5)
C17 H17 0.9300
C18 C19 1.384(6)
C18 Cl1 1.727(4)
C19 C20 1.386(6)
C19 H19 0.9300
C20 C21 1.390(5)
C20 H20 0.9300
C21 O6 1.384(4)
C22 O6 1.403(4)
C22 O1 1.446(3)
C22 C23 1.492(4)
C22 C30 1.538(4)
C23 C28 1.377(4)
C23 C24 1.385(4)
C24 C25 1.375(5)
C24 H24 0.9300
C25 C26 1.392(6)
C25 H25 0.9300
C26 C27 1.368(6)
C26 H26 0.9300
C27 C28 1.402(5)
C27 H27 0.9300
C28 C29 1.469(5)
C29 O7 1.206(4)
C29 C30 1.554(4)
C31 C32 1.346(7)
C31 C36 1.370(7)
C31 Br2' 1.881(5)
C31 Br2 1.917(5)
C32 C33 1.383(6)
C32 H32 0.9300
C33 C34 1.401(5)
C33 H33 0.9300
C34 C35 1.365(5)
C34 C37 1.526(4)
C35 C36 1.383(6)
C35 H35 0.9300
C36 H36 0.9300
C37 C41 1.563(4)
C37 C60 1.585(4)
C37 C38 1.596(3)
C38 O8 1.380(4)
C38 O9 1.432(4)
C38 C39 1.525(4)
C39 F4 1.310(5)
C39 F6 1.317(5)
C39 F5 1.337(4)
C40 O10 1.188(4)
C40 O9 1.343(4)
C40 C41 1.544(5)
C41 N2 1.445(4)
C41 C42 1.525(5)
C42 O11 1.189(4)
C42 O12 1.330(5)
C43 O12 1.456(5)
C43 C44 1.525(10)
C43 H43A 0.9700
C43 H43B 0.9700
C44 H44A 0.9600
C44 H44B 0.9600
C44 H44C 0.9600
C45 N2 1.449(4)
C45 C46 1.521(4)
C45 C60 1.541(4)
C45 H45 0.9800
C46 C51 1.384(4)
C46 C47 1.388(5)
C47 C48 1.368(5)
C47 H47 0.9300
C48 C49 1.377(6)
C48 Cl2 1.733(4)
C49 C50 1.384(5)
C49 H49 0.9300
C50 C51 1.379(5)
C50 H50 0.9300
C51 O14 1.395(4)
C52 O14 1.406(4)
C52 O8 1.438(3)
C52 C53 1.501(4)
C52 C60 1.533(4)
C53 C54 1.378(5)
C53 C58 1.392(4)
C54 C55 1.380(6)
C54 H54 0.9300
C55 C56 1.394(7)
C55 H55 0.9300
C56 C57 1.377(6)
C56 H56 0.9300
C57 C58 1.399(5)
C57 H57 0.9300
C58 C59 1.464(5)
C59 O13 1.205(4)
C59 C60 1.544(4)
N1 H1' 0.9310
N2 H2' 0.8049
